data_4336676
loop_
_publ_author_name
'Wei-Tsung Lee'
'Diane A. Dickie'
'Alejandro J. Metta-Maga\~na'
'Jeremy M. Smith'

_publ_section_title
;
 A Tripodal Ligand Constructed from Mesoionic Carbene Donors
;
_journal_name_full 'Inorganic Chemistry'
_journal_page_first 12842
_journal_page_last 12846
_journal_paper_doi 10.1021/ic402311c
_journal_volume 52
_journal_year 2013
_chemical_formula_sum 'C69 H74 B Mn N9 O4.5'
_chemical_formula_weight 1167.12
_chemical_name_systematic
;
 ?
;
_space_group_crystal_system monoclinic
_space_group_IT_number 15
_space_group_name_Hall '-C 2yc'
_space_group_name_H-M_alt 'C 1 2/c 1'
_symmetry_space_group_name_Hall '-C 2yc'
_symmetry_space_group_name_H-M 'C 1 2/c 1'
_atom_sites_solution_hydrogens geom
_audit_creation_method SHELXL-2013
_cell_angle_alpha 90
_cell_angle_beta 93.601(4)
_cell_angle_gamma 90
_cell_formula_units_Z 8
_cell_length_a 30.4626(17)
_cell_length_b 27.5033(13)
_cell_length_c 17.7489(10)
_cell_measurement_reflns_used 9958
_cell_measurement_temperature 100(2)
_cell_measurement_theta_max 23.70
_cell_measurement_theta_min 2.26
_cell_volume 14841.1(14)
_computing_cell_refinement 'Bruker SAINT'
_computing_data_collection 'Bruker APEX2'
_computing_data_reduction 'Bruker SAINT'
_computing_molecular_graphics 'Bruker SHELXTL'
_computing_publication_material 'Bruker SHELXTL'
_computing_structure_refinement 'SHELXL-2013 (Sheldrick, 2013)'
_computing_structure_solution 'SHELXS-97 (Sheldrick, 2008)'
_diffrn_ambient_temperature 100(2)
_diffrn_measured_fraction_theta_full 1.000
_diffrn_measured_fraction_theta_max 1.000
_diffrn_measurement_device_type 'Bruker APEX-II CCD'
_diffrn_measurement_method '\f and \w scans'
_diffrn_radiation_type MoK\a
_diffrn_radiation_wavelength 0.71073
_diffrn_reflns_av_R_equivalents 0.1371
_diffrn_reflns_av_unetI/netI 0.1263
_diffrn_reflns_Laue_measured_fraction_full 1.000
_diffrn_reflns_Laue_measured_fraction_max 1.000
_diffrn_reflns_limit_h_max 37
_diffrn_reflns_limit_h_min -37
_diffrn_reflns_limit_k_max 33
_diffrn_reflns_limit_k_min -31
_diffrn_reflns_limit_l_max 21
_diffrn_reflns_limit_l_min -21
_diffrn_reflns_number 83073
_diffrn_reflns_point_group_measured_fraction_full 1.000
_diffrn_reflns_point_group_measured_fraction_max 1.000
_diffrn_reflns_theta_full 25.242
_diffrn_reflns_theta_max 25.681
_diffrn_reflns_theta_min 1.340
_exptl_absorpt_coefficient_mu 0.226
_exptl_absorpt_correction_T_max 0.97
_exptl_absorpt_correction_T_min 0.89
_exptl_absorpt_correction_type multi-scan
_exptl_absorpt_process_details 'SADABS V2012/1 (Bruker AXS Inc.)'
_exptl_crystal_colour yellow
_exptl_crystal_density_diffrn 1.045
_exptl_crystal_description plate
_exptl_crystal_F_000 4936
_exptl_crystal_size_max 0.506
_exptl_crystal_size_mid 0.473
_exptl_crystal_size_min 0.114
_platon_squeeze_details
;
TITL jsNMSUwtl54_0m in C2/c
CELL   30.4626   27.5033   17.7489     90.00     93.60     90.00
SPGR C2/c
C101 0.501 0.015 0.979 !       5.97 eA-3
C102 0.466 0.022 0.591 !       5.28 eA-3
C103 0.093 0.055 0.787 !       3.75 eA-3
C104 0.614 0.359 0.237 !       3.54 eA-3
C105 0.530 0.040 0.879 !       3.40 eA-3
C106 0.053 0.051 0.547 !       3.33 eA-3
C107 0.577 0.483 0.837 !       3.32 eA-3
C108 0.077 0.983 0.837 !       3.32 eA-3
C109 0.452 0.469 0.575 !       3.28 eA-3
C110 0.594 0.388 0.297 !       3.15 eA-3
C111 0.580 0.406 0.153 !       3.04 eA-3
C112 0.587 0.432 0.266 !       3.03 eA-3
C113 0.459 0.454 0.437 !       2.85 eA-3
C114 0.915 0.033 0.636 !       2.59 eA-3
C115 0.610 0.373 0.185 !       2.52 eA-3
C116 0.463 0.498 0.219 !       2.44 eA-3
C117 0.423 0.466 0.530 !       2.42 eA-3
C118 0.435 0.494 0.639 !       2.38 eA-3
C119 0.070 0.083 0.574 !       2.34 eA-3
C120 0.926 0.084 0.865 !       2.32 eA-3
C121 0.921 0.114 0.815 !       2.21 eA-3
C122 0.929 0.076 0.728 !       2.20 eA-3
C123 0.039 0.015 0.292 !       2.00 eA-3
C124 0.098 0.162 0.765 !       1.91 eA-3
C125 0.080 0.141 0.712 !       1.90 eA-3
C126 0.430 0.419 0.256 !       1.89 eA-3
C127 0.576 0.396 0.213 !       1.85 eA-3
C128 0.542 0.405 0.068 !       1.80 eA-3
C129 0.070 0.043 0.827 !       1.79 eA-3
C130 0.498 0.004 0.079 !       1.73 eA-3
C131 0.024 0.012 0.766 !       1.68 eA-3
C132 0.070 0.056 0.433 !       1.55 eA-3
C133 0.939 0.492 0.051 !       1.47 eA-3
C134 0.962 0.087 0.879 !       1.46 eA-3
C135 0.899 0.095 0.828 !       1.43 eA-3
C136 0.946 0.111 0.918 !       1.40 eA-3
C137 0.443 0.391 0.229 !       1.37 eA-3
C138 0.074 0.486 0.405 !       1.35 eA-3
C139 0.966 0.466 0.593 !       1.32 eA-3
C140 0.954 0.055 0.861 !       1.32 eA-3
C141 0.483 0.477 0.439 !       1.31 eA-3
C142 0.460 0.031 0.524 !       1.31 eA-3
C143 0.968 0.069 0.682 !       1.31 eA-3
C144 0.975 0.076 0.958 !       1.30 eA-3
C145 0.991 0.429 0.094 !       1.29 eA-3
C146 0.954 0.016 0.926 !       1.28 eA-3
C147 0.139 0.166 0.764 !       1.26 eA-3
C148 0.487 0.056 0.518 !       1.25 eA-3
C149 0.598 0.484 0.323 !       1.25 eA-3
C150 0.966 0.020 0.003 !       1.23 eA-3
C151 0.108 0.023 0.357 !       1.23 eA-3
C152 0.944 0.118 0.755 !       1.23 eA-3
C153 0.928 0.016 0.707 !       1.21 eA-3
C154 0.548 0.479 0.027 !       1.21 eA-3
C155 0.431 0.452 0.213 !       1.20 eA-3
C156 0.100 0.149 0.814 !       1.19 eA-3
Q157 0.737 0.353 0.281 !       1.18 eA-3
C158 0.601 0.456 0.815 !       1.17 eA-3
C159 0.930 0.120 0.710 !       1.16 eA-3
C160 0.517 0.489 0.469 !       1.16 eA-3
C161 0.040 0.058 0.782 !       1.15 eA-3
C162 0.540 0.558 0.782 !       1.15 eA-3
C163 0.397 0.354 0.373 !       1.14 eA-3
C164 0.104 0.188 0.700 !       1.14 eA-3
C165 0.977 0.109 0.925 !       1.12 eA-3
Q166 0.463 0.336 0.283 !       1.11 eA-3
C167 0.024 0.493 0.325 !       1.11 eA-3
C168 0.952 0.021 0.671 !       1.11 eA-3
C169 0.445 0.495 0.108 !       1.11 eA-3
C170 0.051 0.493 0.874 !       1.09 eA-3
Q171 0.653 0.358 0.205 !       1.09 eA-3
Q172 0.930 0.469 0.566 !       1.08 eA-3
C173 0.449 0.405 0.304 !       1.06 eA-3
C174 0.088 0.042 0.564 !       1.06 eA-3
C175 0.573 0.617 0.808 !       1.05 eA-3
C176 0.977 0.477 0.954 !       1.05 eA-3
C177 0.460 0.419 0.223 !       1.03 eA-3
C178 0.984 0.458 0.537 !       1.02 eA-3
C179 0.106 0.224 0.707 !       1.02 eA-3
C180 0.437 0.363 0.200 !       1.02 eA-3
C181 0.994 0.448 0.988 !       1.01 eA-3
C182 0.997 0.462 0.311 !       1.01 eA-3
C183 0.135 0.115 0.738 !       1.01 eA-3
C184 0.962 0.490 0.482 !       1.01 eA-3
C185 0.498 0.029 0.876 !       1.01 eA-3
C186 0.399 0.334 0.348 !       1.01 eA-3
C187 0.026 0.024 0.405 !       1.00 eA-3
C188 0.993 0.044 0.968 !       1.00 eA-3
C189 0.461 0.044 0.732 !       1.00 eA-3
C190 0.471 0.485 0.659 !       0.99 eA-3
C191 1.003 0.406 0.390 !       0.99 eA-3
C192 0.046 0.077 0.894 !       0.97 eA-3
C193 0.959 0.436 0.966 !       0.97 eA-3
C194 0.506 0.073 0.875 !       0.97 eA-3
Q195 0.037 0.486 0.063 !       0.97 eA-3
C196 0.923 0.017 0.970 !       0.97 eA-3
C197 0.021 0.478 0.878 !       0.96 eA-3
C198 0.647 0.372 0.236 !       0.96 eA-3
C199 0.967 0.058 0.233 !       0.95 eA-3
;
_refine_diff_density_max 0.568
_refine_diff_density_min -0.461
_refine_diff_density_rms 0.063
_refine_ls_extinction_method none
_refine_ls_goodness_of_fit_ref 0.982
_refine_ls_hydrogen_treatment constr
_refine_ls_matrix_type full
_refine_ls_number_parameters 774
_refine_ls_number_reflns 14082
_refine_ls_number_restraints 0
_refine_ls_restrained_S_all 0.982
_refine_ls_R_factor_all 0.1317
_refine_ls_R_factor_gt 0.0714
_refine_ls_shift/su_max 0.001
_refine_ls_shift/su_mean 0.000
_refine_ls_structure_factor_coef Fsqd
_refine_ls_weighting_details
;
 w=1/[\s^2^(Fo^2^)+(0.0819P)^2^]
 where P=(Fo^2^+2Fc^2^)/3
;
_refine_ls_weighting_scheme calc
_refine_ls_wR_factor_gt 0.1597
_refine_ls_wR_factor_ref 0.1828
_reflns_Friedel_coverage 0.000
_reflns_number_gt 7566
_reflns_number_total 14082
_reflns_threshold_expression 'I > 2\s(I)'
_cod_data_source_file ic402311c_si_001_2.cif
_cod_data_source_block jsnmsuwtl54_0m_a_sq_s
_cod_depositor_comments
;

2021-04-14
Z value and formula fixed to values more according to usual
chemical conventions.                 miguel
;
_cod_original_formula_sum 'C138 H148 B2 Mn2 N18 O9'
_cod_original_formula_weight 2334.24
_cod_original_formula_units_Z 4
_cod_database_code 4336676
_shelx_space_group_comment
;
The symmetry employed for this shelxl refinement is uniquely defined
by the following loop, which should always be used as a source of
symmetry information in preference to the above space-group names.
They are only intended as comments.
;
_shelx_estimated_absorpt_t_min 0.894
_shelx_estimated_absorpt_t_max 0.975
_shelxl_version_number 2013-2

loop_
_space_group_symop_operation_xyz
'x, y, z'
'-x, y, -z+1/2'
'x+1/2, y+1/2, z'
'-x+1/2, y+1/2, -z+1/2'
'-x, -y, -z'
'x, -y, z-1/2'
'-x+1/2, -y+1/2, -z'
'x+1/2, -y+1/2, z-1/2'

loop_
_atom_site_label
_atom_site_type_symbol
_atom_site_fract_x
_atom_site_fract_y
_atom_site_fract_z
_atom_site_U_iso_or_equiv
_atom_site_adp_type
_atom_site_occupancy
_atom_site_site_symmetry_order
_atom_site_calc_flag
_atom_site_refinement_flags_posn
_atom_site_refinement_flags_adp
_atom_site_refinement_flags_occupancy
Mn1 Mn 0.26612(2) 0.85794(2) 0.27014(3) 0.02503(17) Uani 1 1 d . . .
B1 B 0.22844(15) 0.84203(14) 0.0920(2) 0.0224(10) Uani 1 1 d . . .
N1 N 0.27933(10) 0.83924(10) 0.10636(15) 0.0225(7) Uani 1 1 d . . .
N2 N 0.30659(11) 0.82839(10) 0.05237(16) 0.0256(8) Uani 1 1 d . . .
N3 N 0.34631(11) 0.82714(10) 0.08833(16) 0.0245(7) Uani 1 1 d . . .
N4 N 0.21192(10) 0.80491(9) 0.15104(15) 0.0204(7) Uani 1 1 d . . .
N5 N 0.18680(10) 0.76701(10) 0.12876(16) 0.0254(8) Uani 1 1 d . . .
N6 N 0.18478(11) 0.74094(10) 0.19196(16) 0.0251(7) Uani 1 1 d . . .
N7 N 0.21755(10) 0.89303(10) 0.12785(15) 0.0249(7) Uani 1 1 d . . .
N8 N 0.19689(11) 0.92856(10) 0.08855(16) 0.0259(8) Uani 1 1 d . . .
N9 N 0.19617(10) 0.96475(10) 0.13850(15) 0.0251(8) Uani 1 1 d . . .
C1 C 0.30079(13) 0.84540(12) 0.17739(19) 0.0230(9) Uani 1 1 d . . .
C2 C 0.34425(13) 0.83678(12) 0.16403(19) 0.0240(9) Uani 1 1 d . . .
C3 C 0.38387(13) 0.83495(14) 0.2160(2) 0.0286(9) Uani 1 1 d . . .
C4 C 0.39869(16) 0.87600(16) 0.2547(3) 0.0542(14) Uani 1 1 d . . .
H4A H 0.3837 0.9060 0.2468 0.065 Uiso 1 1 calc R U .
C5 C 0.43501(17) 0.8735(2) 0.3046(3) 0.0678(17) Uani 1 1 d . . .
H5A H 0.4445 0.9017 0.3321 0.081 Uiso 1 1 calc R U .
C6 C 0.45780(16) 0.8303(2) 0.3151(2) 0.0584(15) Uani 1 1 d . . .
H6A H 0.4830 0.8288 0.3493 0.070 Uiso 1 1 calc R U .
C7 C 0.44383(16) 0.78968(17) 0.2760(3) 0.0485(12) Uani 1 1 d . . .
H7A H 0.4596 0.7600 0.2822 0.058 Uiso 1 1 calc R U .
C8 C 0.40663(14) 0.79202(15) 0.2275(2) 0.0393(11) Uani 1 1 d . . .
H8A H 0.3965 0.7635 0.2016 0.047 Uiso 1 1 calc R U .
C9 C 0.38325(13) 0.81483(13) 0.04594(19) 0.0245(9) Uani 1 1 d . . .
C10 C 0.38291(13) 0.77185(13) 0.0069(2) 0.0276(9) Uani 1 1 d . . .
H10A H 0.3587 0.7502 0.0085 0.033 Uiso 1 1 calc R U .
C11 C 0.41840(14) 0.76052(14) -0.0351(2) 0.0324(10) Uani 1 1 d . . .
H11A H 0.4181 0.7309 -0.0625 0.039 Uiso 1 1 calc R U .
C12 C 0.45426(14) 0.79114(14) -0.0381(2) 0.0319(10) Uani 1 1 d . . .
C13 C 0.45316(14) 0.83472(14) 0.0032(2) 0.0354(10) Uani 1 1 d . . .
H13A H 0.4772 0.8567 0.0024 0.042 Uiso 1 1 calc R U .
C14 C 0.41776(14) 0.84625(14) 0.0448(2) 0.0343(10) Uani 1 1 d . . .
H14A H 0.4175 0.8758 0.0725 0.041 Uiso 1 1 calc R U .
C15 C 0.49424(14) 0.77986(15) -0.0836(2) 0.0386(11) Uani 1 1 d . . .
C16 C 0.53537(15) 0.77607(16) -0.0296(3) 0.0499(13) Uani 1 1 d . . .
H16A H 0.5317 0.7494 0.0062 0.075 Uiso 1 1 calc R U .
H16B H 0.5396 0.8067 -0.0018 0.075 Uiso 1 1 calc R U .
H16C H 0.5611 0.7697 -0.0585 0.075 Uiso 1 1 calc R U .
C17 C 0.50051(16) 0.82154(17) -0.1407(2) 0.0550(14) Uani 1 1 d . . .
H17A H 0.5060 0.8521 -0.1133 0.082 Uiso 1 1 calc R U .
H17B H 0.4739 0.8248 -0.1742 0.082 Uiso 1 1 calc R U .
H17C H 0.5256 0.8141 -0.1707 0.082 Uiso 1 1 calc R U .
C18 C 0.48906(17) 0.73193(17) -0.1268(3) 0.0636(15) Uani 1 1 d . . .
H18A H 0.4854 0.7053 -0.0911 0.095 Uiso 1 1 calc R U .
H18B H 0.5153 0.7261 -0.1546 0.095 Uiso 1 1 calc R U .
H18C H 0.4632 0.7337 -0.1623 0.095 Uiso 1 1 calc R U .
C19 C 0.22654(13) 0.80449(12) 0.22573(19) 0.0235(9) Uani 1 1 d . . .
C20 C 0.20884(13) 0.76164(12) 0.25225(19) 0.0243(9) Uani 1 1 d . . .
C21 C 0.21619(14) 0.73477(14) 0.3247(2) 0.0334(10) Uani 1 1 d . . .
C22 C 0.24119(14) 0.69224(13) 0.3252(2) 0.0366(11) Uani 1 1 d . . .
H22A H 0.2540 0.6815 0.2807 0.044 Uiso 1 1 calc R U .
C23 C 0.24699(17) 0.66589(15) 0.3915(3) 0.0520(13) Uani 1 1 d . . .
H23A H 0.2634 0.6365 0.3924 0.062 Uiso 1 1 calc R U .
C24 C 0.22899(19) 0.68207(17) 0.4562(3) 0.0610(16) Uani 1 1 d . . .
H24A H 0.2335 0.6639 0.5016 0.073 Uiso 1 1 calc R U .
C25 C 0.20474(19) 0.72369(17) 0.4561(2) 0.0588(15) Uani 1 1 d . . .
H25A H 0.1924 0.7343 0.5011 0.071 Uiso 1 1 calc R U .
C26 C 0.19807(15) 0.75072(14) 0.3902(2) 0.0402(12) Uani 1 1 d . . .
H26A H 0.1813 0.7798 0.3900 0.048 Uiso 1 1 calc R U .
C27 C 0.16110(13) 0.69512(12) 0.19026(19) 0.0234(9) Uani 1 1 d . . .
C28 C 0.13482(14) 0.68429(13) 0.2475(2) 0.0321(10) Uani 1 1 d . . .
H28A H 0.1307 0.7071 0.2866 0.038 Uiso 1 1 calc R U .
C29 C 0.11413(13) 0.63902(13) 0.2475(2) 0.0296(9) Uani 1 1 d . . .
H29A H 0.0961 0.6310 0.2875 0.036 Uiso 1 1 calc R U .
C30 C 0.11928(13) 0.60534(12) 0.1901(2) 0.0261(9) Uani 1 1 d . . .
C31 C 0.14480(13) 0.61908(13) 0.1313(2) 0.0286(10) Uani 1 1 d . . .
H31A H 0.1475 0.5975 0.0901 0.034 Uiso 1 1 calc R U .
C32 C 0.16655(13) 0.66363(12) 0.13115(19) 0.0237(9) Uani 1 1 d . . .
H32A H 0.1846 0.6721 0.0914 0.028 Uiso 1 1 calc R U .
C33 C 0.09873(14) 0.55496(13) 0.1949(2) 0.0340(10) Uani 1 1 d . . .
C34 C 0.10396(15) 0.52543(13) 0.1232(2) 0.0418(12) Uani 1 1 d . . .
H34A H 0.1353 0.5205 0.1162 0.063 Uiso 1 1 calc R U .
H34B H 0.0904 0.5430 0.0797 0.063 Uiso 1 1 calc R U .
H34C H 0.0895 0.4938 0.1277 0.063 Uiso 1 1 calc R U .
C35 C 0.04997(16) 0.55881(15) 0.2079(3) 0.0548(14) Uani 1 1 d . . .
H35A H 0.0460 0.5783 0.2532 0.082 Uiso 1 1 calc R U .
H35B H 0.0379 0.5262 0.2147 0.082 Uiso 1 1 calc R U .
H35C H 0.0346 0.5744 0.1642 0.082 Uiso 1 1 calc R U .
C36 C 0.12198(15) 0.52804(14) 0.2620(2) 0.0424(12) Uani 1 1 d . . .
H36A H 0.1533 0.5247 0.2536 0.064 Uiso 1 1 calc R U .
H36B H 0.1089 0.4957 0.2668 0.064 Uiso 1 1 calc R U .
H36C H 0.1185 0.5465 0.3085 0.064 Uiso 1 1 calc R U .
C37 C 0.23070(12) 0.90513(12) 0.20196(19) 0.0233(9) Uani 1 1 d . . .
C38 C 0.21631(13) 0.95262(12) 0.2072(2) 0.0257(9) Uani 1 1 d . . .
C39 C 0.22275(14) 0.99124(13) 0.2658(2) 0.0298(10) Uani 1 1 d . . .
C40 C 0.24866(14) 1.03143(13) 0.2504(2) 0.0359(10) Uani 1 1 d . . .
H40A H 0.2628 1.0328 0.2042 0.043 Uiso 1 1 calc R U .
C41 C 0.25407(15) 1.06921(14) 0.3011(2) 0.0430(12) Uani 1 1 d . . .
H41A H 0.2720 1.0962 0.2900 0.052 Uiso 1 1 calc R U .
C42 C 0.23366(18) 1.06775(15) 0.3673(2) 0.0526(14) Uani 1 1 d . . .
H42A H 0.2372 1.0940 0.4020 0.063 Uiso 1 1 calc R U .
C43 C 0.20823(19) 1.02888(16) 0.3840(2) 0.0601(16) Uani 1 1 d . . .
H43A H 0.1945 1.0280 0.4306 0.072 Uiso 1 1 calc R U .
C44 C 0.20218(16) 0.98980(14) 0.3322(2) 0.0447(12) Uani 1 1 d . . .
H44A H 0.1841 0.9630 0.3435 0.054 Uiso 1 1 calc R U .
C45 C 0.17311(14) 1.00852(12) 0.1173(2) 0.0271(9) Uani 1 1 d . . .
C46 C 0.18738(14) 1.03695(13) 0.0594(2) 0.0303(10) Uani 1 1 d . . .
H46A H 0.2122 1.0276 0.0329 0.036 Uiso 1 1 calc R U .
C47 C 0.16456(14) 1.07986(13) 0.0408(2) 0.0327(10) Uani 1 1 d . . .
H47A H 0.1736 1.0991 0.0001 0.039 Uiso 1 1 calc R U .
C48 C 0.12927(14) 1.09495(13) 0.0800(2) 0.0313(10) Uani 1 1 d . . .
C49 C 0.11688(15) 1.06545(15) 0.1381(2) 0.0421(12) Uani 1 1 d . . .
H49A H 0.0929 1.0754 0.1662 0.050 Uiso 1 1 calc R U .
C50 C 0.13798(15) 1.02175(14) 0.1570(2) 0.0404(11) Uani 1 1 d . . .
H50A H 0.1282 1.0018 0.1964 0.048 Uiso 1 1 calc R U .
C51 C 0.10467(15) 1.14239(15) 0.0610(2) 0.0422(12) Uani 1 1 d . . .
C52 C 0.12925(19) 1.17347(17) 0.0030(3) 0.0766(19) Uani 1 1 d . . .
H52A H 0.1297 1.1558 -0.0449 0.115 Uiso 1 1 calc R U .
H52B H 0.1595 1.1795 0.0230 0.115 Uiso 1 1 calc R U .
H52C H 0.1140 1.2045 -0.0053 0.115 Uiso 1 1 calc R U .
C53 C 0.10283(18) 1.17419(16) 0.1299(3) 0.0609(15) Uani 1 1 d . . .
H53A H 0.0870 1.1571 0.1684 0.091 Uiso 1 1 calc R U .
H53B H 0.0875 1.2045 0.1162 0.091 Uiso 1 1 calc R U .
H53C H 0.1328 1.1816 0.1500 0.091 Uiso 1 1 calc R U .
C54 C 0.06022(18) 1.12908(17) 0.0255(3) 0.0695(16) Uani 1 1 d . . .
H54A H 0.0435 1.1115 0.0622 0.104 Uiso 1 1 calc R U .
H54B H 0.0638 1.1084 -0.0186 0.104 Uiso 1 1 calc R U .
H54C H 0.0443 1.1587 0.0097 0.104 Uiso 1 1 calc R U .
C55 C 0.20714(12) 0.83297(11) 0.00833(19) 0.0211(9) Uani 1 1 d . . .
C56 C 0.22671(13) 0.80309(12) -0.04318(19) 0.0243(9) Uani 1 1 d . . .
H56A H 0.2540 0.7880 -0.0288 0.029 Uiso 1 1 calc R U .
C57 C 0.20736(14) 0.79449(13) -0.1158(2) 0.0305(10) Uani 1 1 d . . .
H57A H 0.2214 0.7736 -0.1496 0.037 Uiso 1 1 calc R U .
C58 C 0.16844(16) 0.81615(13) -0.1375(2) 0.0379(11) Uani 1 1 d . . .
H58A H 0.1558 0.8113 -0.1873 0.046 Uiso 1 1 calc R U .
C59 C 0.14716(15) 0.84510(13) -0.0878(2) 0.0381(11) Uani 1 1 d . . .
H59A H 0.1198 0.8598 -0.1027 0.046 Uiso 1 1 calc R U .
C60 C 0.16643(14) 0.85243(13) -0.0151(2) 0.0325(10) Uani 1 1 d . . .
H60A H 0.1512 0.8714 0.0195 0.039 Uiso 1 1 calc R U .
C61 C 0.29993(14) 0.81375(13) 0.3237(2) 0.0287(10) Uani 1 1 d . . .
C62 C 0.29980(14) 0.90791(14) 0.3040(2) 0.0323(10) Uani 1 1 d . . .
C63 C 0.22996(14) 0.86700(12) 0.3442(2) 0.0288(10) Uani 1 1 d . . .
C64 C 0.3222(2) 1.04221(18) 0.5673(3) 0.0776(19) Uani 1 1 d . . .
H64A H 0.2939 1.0586 0.5712 0.116 Uiso 1 1 calc R U .
H64B H 0.3394 1.0595 0.5309 0.116 Uiso 1 1 calc R U .
H64C H 0.3383 1.0420 0.6168 0.116 Uiso 1 1 calc R U .
C65 C 0.31453(16) 0.99153(17) 0.5414(3) 0.0544(13) Uani 1 1 d . . .
H65A H 0.2957 0.9745 0.5763 0.065 Uiso 1 1 calc R U .
H65B H 0.2992 0.9916 0.4905 0.065 Uiso 1 1 calc R U .
C66 C 0.3495(2) 0.91690(18) 0.5212(3) 0.088(2) Uani 1 1 d . . .
H66A H 0.3307 0.9132 0.4739 0.105 Uiso 1 1 calc R U .
H66B H 0.3347 0.9003 0.5622 0.105 Uiso 1 1 calc R U .
C67 C 0.3927(3) 0.8944(2) 0.5122(4) 0.149(4) Uani 1 1 d . . .
H67A H 0.3896 0.8589 0.5120 0.224 Uiso 1 1 calc R U .
H67B H 0.4132 0.9042 0.5542 0.224 Uiso 1 1 calc R U .
H67C H 0.4040 0.9050 0.4644 0.224 Uiso 1 1 calc R U .
C68 C 0.48162(19) 0.6509(2) 0.1874(3) 0.0791(18) Uani 1 1 d . . .
H68A H 0.4554 0.6330 0.2026 0.095 Uiso 1 1 calc R U .
H68B H 0.5036 0.6269 0.1718 0.095 Uiso 1 1 calc R U .
C69 C 0.4690(2) 0.6846(2) 0.1231(3) 0.0848(19) Uani 1 1 d . . .
H69A H 0.4580 0.6656 0.0792 0.127 Uiso 1 1 calc R U .
H69B H 0.4948 0.7034 0.1101 0.127 Uiso 1 1 calc R U .
H69C H 0.4460 0.7069 0.1381 0.127 Uiso 1 1 calc R U .
O1 O 0.32201(10) 0.78647(9) 0.35804(15) 0.0385(7) Uani 1 1 d . . .
O2 O 0.32018(10) 0.94020(10) 0.32898(16) 0.0451(8) Uani 1 1 d . . .
O3 O 0.20594(10) 0.87269(9) 0.39173(15) 0.0405(8) Uani 1 1 d . . .
O4 O 0.35460(11) 0.96722(10) 0.53883(16) 0.0485(8) Uani 1 1 d . . .
O5 O 0.5000 0.67959(18) 0.2500 0.0672(14) Uani 1 2 d S T P

loop_
_atom_site_aniso_label
_atom_site_aniso_U_11
_atom_site_aniso_U_22
_atom_site_aniso_U_33
_atom_site_aniso_U_23
_atom_site_aniso_U_13
_atom_site_aniso_U_12
Mn1 0.0432(4) 0.0152(3) 0.0159(3) -0.0004(2) -0.0044(3) -0.0001(3)
B1 0.034(3) 0.015(2) 0.018(2) -0.0023(16) -0.0025(19) 0.0001(19)
N1 0.033(2) 0.0149(15) 0.0184(17) -0.0010(12) -0.0041(14) -0.0001(14)
N2 0.039(2) 0.0179(17) 0.0195(17) -0.0011(13) -0.0041(16) 0.0030(15)
N3 0.034(2) 0.0190(17) 0.0195(17) -0.0009(13) -0.0051(15) 0.0020(14)
N4 0.033(2) 0.0107(15) 0.0172(16) -0.0019(12) -0.0030(14) -0.0006(14)
N5 0.039(2) 0.0187(17) 0.0182(17) 0.0020(13) -0.0023(14) -0.0004(15)
N6 0.043(2) 0.0147(16) 0.0173(16) -0.0003(13) -0.0035(14) -0.0025(14)
N7 0.039(2) 0.0176(16) 0.0170(16) 0.0021(13) -0.0041(14) -0.0002(15)
N8 0.044(2) 0.0127(16) 0.0212(17) 0.0007(13) -0.0010(15) 0.0022(14)
N9 0.044(2) 0.0161(16) 0.0142(16) 0.0000(12) -0.0071(14) 0.0044(15)
C1 0.041(3) 0.0139(19) 0.0134(19) 0.0011(14) -0.0066(17) -0.0015(17)
C2 0.040(3) 0.0171(19) 0.0146(19) -0.0007(15) -0.0031(17) 0.0013(18)
C3 0.034(3) 0.031(2) 0.020(2) -0.0032(17) -0.0018(18) 0.004(2)
C4 0.062(4) 0.045(3) 0.052(3) -0.023(2) -0.024(3) 0.016(2)
C5 0.056(4) 0.082(4) 0.061(3) -0.044(3) -0.028(3) 0.021(3)
C6 0.037(3) 0.109(5) 0.028(3) -0.004(3) -0.009(2) 0.015(3)
C7 0.044(3) 0.053(3) 0.048(3) 0.021(2) 0.003(2) 0.005(2)
C8 0.036(3) 0.039(3) 0.042(3) 0.008(2) -0.005(2) 0.007(2)
C9 0.027(2) 0.027(2) 0.019(2) -0.0012(16) -0.0021(17) 0.0031(18)
C10 0.035(3) 0.024(2) 0.023(2) 0.0009(16) 0.0003(19) 0.0030(18)
C11 0.049(3) 0.025(2) 0.023(2) -0.0025(17) -0.003(2) 0.005(2)
C12 0.040(3) 0.031(2) 0.024(2) 0.0046(17) -0.0044(19) 0.010(2)
C13 0.041(3) 0.033(2) 0.031(2) 0.0020(19) -0.006(2) -0.002(2)
C14 0.042(3) 0.031(2) 0.030(2) -0.0044(18) 0.000(2) 0.006(2)
C15 0.039(3) 0.040(3) 0.037(3) 0.002(2) 0.006(2) 0.009(2)
C16 0.044(3) 0.048(3) 0.058(3) 0.016(2) 0.009(2) 0.015(2)
C17 0.057(4) 0.069(3) 0.040(3) 0.018(2) 0.014(2) 0.013(3)
C18 0.063(4) 0.063(3) 0.067(4) -0.018(3) 0.023(3) 0.008(3)
C19 0.037(3) 0.017(2) 0.0168(19) -0.0016(15) 0.0016(17) 0.0073(17)
C20 0.036(3) 0.018(2) 0.019(2) -0.0023(15) -0.0047(17) 0.0023(17)
C21 0.051(3) 0.025(2) 0.023(2) 0.0021(17) -0.008(2) -0.013(2)
C22 0.045(3) 0.025(2) 0.039(3) 0.0075(18) -0.009(2) 0.001(2)
C23 0.070(4) 0.029(3) 0.054(3) 0.017(2) -0.025(3) -0.003(2)
C24 0.104(5) 0.035(3) 0.040(3) 0.021(2) -0.029(3) -0.026(3)
C25 0.115(5) 0.045(3) 0.016(2) 0.005(2) -0.003(3) -0.021(3)
C26 0.072(4) 0.020(2) 0.028(2) -0.0016(18) 0.000(2) -0.009(2)
C27 0.035(3) 0.016(2) 0.019(2) 0.0017(15) -0.0029(17) -0.0059(17)
C28 0.048(3) 0.019(2) 0.029(2) -0.0056(17) 0.004(2) -0.0003(19)
C29 0.033(3) 0.035(2) 0.022(2) 0.0027(18) 0.0068(18) 0.001(2)
C30 0.030(2) 0.018(2) 0.029(2) 0.0016(16) -0.0069(18) 0.0000(17)
C31 0.044(3) 0.018(2) 0.023(2) -0.0037(16) -0.0068(19) 0.0020(19)
C32 0.036(3) 0.019(2) 0.0151(19) 0.0011(15) -0.0047(17) -0.0027(18)
C33 0.041(3) 0.026(2) 0.035(2) 0.0013(18) 0.001(2) -0.007(2)
C34 0.064(3) 0.018(2) 0.042(3) 0.0006(18) -0.007(2) -0.009(2)
C35 0.054(4) 0.024(2) 0.085(4) 0.001(2) -0.001(3) -0.013(2)
C36 0.063(3) 0.028(2) 0.036(3) 0.0098(19) -0.003(2) -0.003(2)
C37 0.033(2) 0.018(2) 0.0184(19) 0.0019(15) 0.0015(17) -0.0030(17)
C38 0.042(3) 0.0133(19) 0.022(2) 0.0003(15) 0.0013(18) 0.0049(17)
C39 0.056(3) 0.016(2) 0.016(2) -0.0004(15) -0.0045(19) 0.0097(19)
C40 0.050(3) 0.024(2) 0.033(2) -0.0067(18) -0.005(2) 0.002(2)
C41 0.055(3) 0.025(2) 0.046(3) -0.011(2) -0.015(2) 0.005(2)
C42 0.100(4) 0.023(3) 0.033(3) -0.011(2) -0.014(3) 0.020(3)
C43 0.124(5) 0.034(3) 0.023(2) -0.003(2) 0.004(3) 0.024(3)
C44 0.086(4) 0.019(2) 0.029(2) 0.0028(18) 0.007(2) 0.013(2)
C45 0.043(3) 0.016(2) 0.021(2) -0.0038(16) -0.0042(19) 0.0087(18)
C46 0.045(3) 0.026(2) 0.019(2) 0.0005(17) -0.0025(18) 0.0062(19)
C47 0.049(3) 0.022(2) 0.028(2) 0.0073(17) 0.007(2) 0.005(2)
C48 0.046(3) 0.028(2) 0.020(2) 0.0027(17) 0.0003(19) 0.004(2)
C49 0.048(3) 0.047(3) 0.034(2) 0.004(2) 0.017(2) 0.017(2)
C50 0.060(3) 0.032(2) 0.029(2) 0.0164(19) 0.004(2) 0.010(2)
C51 0.052(3) 0.038(3) 0.037(3) 0.012(2) 0.005(2) 0.023(2)
C52 0.089(5) 0.054(3) 0.090(4) 0.037(3) 0.032(4) 0.036(3)
C53 0.069(4) 0.044(3) 0.069(4) -0.004(3) 0.002(3) 0.022(3)
C54 0.064(4) 0.049(3) 0.093(4) 0.010(3) -0.013(3) 0.022(3)
C55 0.033(2) 0.0079(18) 0.021(2) 0.0037(15) -0.0089(17) 0.0018(17)
C56 0.041(3) 0.0147(19) 0.0165(19) 0.0037(15) -0.0026(17) -0.0027(17)
C57 0.049(3) 0.016(2) 0.027(2) -0.0006(16) 0.005(2) -0.0039(19)
C58 0.063(3) 0.024(2) 0.025(2) 0.0001(18) -0.017(2) -0.004(2)
C59 0.052(3) 0.016(2) 0.043(3) -0.0016(18) -0.025(2) 0.0019(19)
C60 0.048(3) 0.020(2) 0.028(2) -0.0065(17) -0.008(2) 0.0024(19)
C61 0.048(3) 0.022(2) 0.017(2) -0.0027(16) -0.0015(19) 0.002(2)
C62 0.051(3) 0.020(2) 0.025(2) 0.0012(17) -0.005(2) 0.003(2)
C63 0.043(3) 0.015(2) 0.027(2) 0.0021(16) -0.008(2) -0.0024(18)
C64 0.120(6) 0.059(4) 0.055(4) -0.004(3) 0.016(3) 0.041(3)
C65 0.054(4) 0.065(3) 0.044(3) 0.008(2) 0.005(3) 0.006(3)
C66 0.166(7) 0.035(3) 0.059(4) -0.001(3) -0.010(4) 0.008(4)
C67 0.238(10) 0.091(5) 0.129(7) 0.031(5) 0.091(7) 0.103(6)
C68 0.065(4) 0.097(5) 0.078(4) -0.021(4) 0.030(3) -0.019(4)
C69 0.069(5) 0.116(5) 0.069(4) 0.001(4) 0.002(3) 0.003(4)
O1 0.050(2) 0.0328(16) 0.0318(16) 0.0103(13) -0.0024(14) 0.0074(15)
O2 0.063(2) 0.0250(16) 0.0457(19) -0.0089(14) -0.0104(16) -0.0066(15)
O3 0.067(2) 0.0254(16) 0.0312(17) -0.0005(12) 0.0165(16) 0.0079(14)
O4 0.064(2) 0.0365(18) 0.0456(19) 0.0014(14) 0.0058(16) 0.0106(16)
O5 0.069(4) 0.070(3) 0.062(3) 0.000 0.000(3) 0.000

loop_
_atom_type_symbol
_atom_type_description
_atom_type_scat_dispersion_real
_atom_type_scat_dispersion_imag
_atom_type_scat_source
C C 0.0033 0.0016 'International Tables Vol C Tables 4.2.6.8 and 6.1.1.4'
H H 0.0000 0.0000 'International Tables Vol C Tables 4.2.6.8 and 6.1.1.4'
B B 0.0013 0.0007 'International Tables Vol C Tables 4.2.6.8 and 6.1.1.4'
N N 0.0061 0.0033 'International Tables Vol C Tables 4.2.6.8 and 6.1.1.4'
O O 0.0106 0.0060 'International Tables Vol C Tables 4.2.6.8 and 6.1.1.4'
Mn Mn 0.3368 0.7283 'International Tables Vol C Tables 4.2.6.8 and 6.1.1.4'

loop_
_geom_angle_atom_site_label_1
_geom_angle_atom_site_label_2
_geom_angle_atom_site_label_3
_geom_angle
_geom_angle_site_symmetry_3
C63 Mn1 C62 90.74(17) .
C63 Mn1 C61 93.64(17) .
C62 Mn1 C61 92.50(17) .
C63 Mn1 C19 90.48(16) .
C62 Mn1 C19 175.96(15) .
C61 Mn1 C19 91.27(15) .
C63 Mn1 C37 91.18(16) .
C62 Mn1 C37 88.91(16) .
C61 Mn1 C37 174.96(15) .
C19 Mn1 C37 87.21(14) .
C63 Mn1 C1 173.03(17) .
C62 Mn1 C1 94.89(16) .
C61 Mn1 C1 90.23(15) .
C19 Mn1 C1 83.63(14) .
C37 Mn1 C1 84.83(14) .
N1 B1 N4 102.5(3) .
N1 B1 N7 102.1(3) .
N4 B1 N7 102.9(3) .
N1 B1 C55 119.0(3) .
N4 B1 C55 112.9(3) .
N7 B1 C55 115.3(3) .
N2 N1 C1 113.4(3) .
N2 N1 B1 123.3(3) .
C1 N1 B1 123.2(3) .
N3 N2 N1 104.4(3) .
N2 N3 C2 111.5(3) .
N2 N3 C9 118.3(3) .
C2 N3 C9 130.1(3) .
N5 N4 C19 115.1(3) .
N5 N4 B1 120.7(3) .
C19 N4 B1 123.6(3) .
N6 N5 N4 103.0(3) .
N5 N6 C20 112.3(3) .
N5 N6 C27 119.8(3) .
C20 N6 C27 127.8(3) .
N8 N7 C37 114.7(3) .
N8 N7 B1 122.8(3) .
C37 N7 B1 122.4(3) .
N9 N8 N7 103.1(3) .
N8 N9 C38 112.6(3) .
N8 N9 C45 118.7(3) .
C38 N9 C45 128.6(3) .
C2 C1 N1 103.0(3) .
C2 C1 Mn1 135.9(3) .
N1 C1 Mn1 120.9(3) .
N3 C2 C1 107.7(3) .
N3 C2 C3 121.3(3) .
C1 C2 C3 130.9(3) .
C8 C3 C4 118.8(4) .
C8 C3 C2 120.4(3) .
C4 C3 C2 120.8(4) .
C5 C4 C3 120.3(4) .
C4 C5 C6 120.4(5) .
C7 C6 C5 119.7(4) .
C6 C7 C8 119.7(4) .
C3 C8 C7 121.2(4) .
C14 C9 C10 121.4(4) .
C14 C9 N3 119.3(3) .
C10 C9 N3 119.2(3) .
C9 C10 C11 119.0(4) .
C12 C11 C10 121.9(4) .
C11 C12 C13 117.0(4) .
C11 C12 C15 123.6(4) .
C13 C12 C15 119.5(4) .
C14 C13 C12 121.3(4) .
C9 C14 C13 119.4(4) .
C18 C15 C16 108.1(4) .
C18 C15 C12 112.2(4) .
C16 C15 C12 109.3(3) .
C18 C15 C17 108.8(4) .
C16 C15 C17 109.3(4) .
C12 C15 C17 109.2(3) .
N4 C19 C20 103.0(3) .
N4 C19 Mn1 121.2(2) .
C20 C19 Mn1 135.7(3) .
N6 C20 C19 106.6(3) .
N6 C20 C21 120.6(3) .
C19 C20 C21 132.3(3) .
C26 C21 C22 120.3(4) .
C26 C21 C20 121.4(4) .
C22 C21 C20 118.4(4) .
C23 C22 C21 119.0(4) .
C24 C23 C22 120.2(4) .
C25 C24 C23 121.0(4) .
C24 C25 C26 120.1(4) .
C21 C26 C25 119.4(4) .
C28 C27 C32 122.3(3) .
C28 C27 N6 119.2(3) .
C32 C27 N6 118.5(3) .
C27 C28 C29 118.7(3) .
C30 C29 C28 121.5(3) .
C31 C30 C29 117.5(3) .
C31 C30 C33 122.6(3) .
C29 C30 C33 119.9(3) .
C30 C31 C32 121.9(3) .
C27 C32 C31 118.1(3) .
C35 C33 C30 110.7(3) .
C35 C33 C34 108.5(4) .
C30 C33 C34 111.9(3) .
C35 C33 C36 108.8(3) .
C30 C33 C36 108.1(3) .
C34 C33 C36 108.8(3) .
C38 C37 N7 102.5(3) .
C38 C37 Mn1 136.1(3) .
N7 C37 Mn1 121.3(2) .
N9 C38 C37 107.2(3) .
N9 C38 C39 118.6(3) .
C37 C38 C39 133.7(3) .
C44 C39 C40 119.1(3) .
C44 C39 C38 122.2(4) .
C40 C39 C38 118.6(3) .
C41 C40 C39 121.0(4) .
C42 C41 C40 119.9(4) .
C43 C42 C41 120.4(4) .
C42 C43 C44 120.4(4) .
C39 C44 C43 119.2(4) .
C50 C45 C46 121.7(3) .
C50 C45 N9 118.3(3) .
C46 C45 N9 119.9(3) .
C45 C46 C47 118.6(4) .
C48 C47 C46 121.7(4) .
C47 C48 C49 117.2(4) .
C47 C48 C51 122.0(3) .
C49 C48 C51 120.8(4) .
C48 C49 C50 122.9(4) .
C45 C50 C49 117.9(4) .
C54 C51 C53 113.8(4) .
C54 C51 C48 107.5(4) .
C53 C51 C48 111.0(3) .
C54 C51 C52 108.2(4) .
C53 C51 C52 105.1(4) .
C48 C51 C52 111.3(4) .
C60 C55 C56 116.2(3) .
C60 C55 B1 121.3(3) .
C56 C55 B1 122.4(3) .
C55 C56 C57 122.0(4) .
C58 C57 C56 119.7(4) .
C57 C58 C59 120.4(4) .
C58 C59 C60 119.1(4) .
C55 C60 C59 122.4(4) .
O1 C61 Mn1 178.6(4) .
O2 C62 Mn1 176.4(4) .
O3 C63 Mn1 179.0(4) .
O4 C65 C64 109.9(4) .
O4 C66 C67 110.2(6) .
O5 C68 C69 108.3(5) .
C65 O4 C66 112.8(4) .
C68 O5 C68 113.8(6) 2_655

loop_
_geom_bond_atom_site_label_1
_geom_bond_atom_site_label_2
_geom_bond_distance
_geom_bond_site_symmetry_2
Mn1 C63 1.785(4) .
Mn1 C62 1.796(4) .
Mn1 C61 1.822(4) .
Mn1 C19 2.029(4) .
Mn1 C37 2.037(4) .
Mn1 C1 2.040(4) .
B1 N1 1.557(5) .
B1 N4 1.568(5) .
B1 N7 1.584(5) .
B1 C55 1.602(5) .
N1 N2 1.341(4) .
N1 C1 1.393(4) .
N2 N3 1.332(4) .
N3 C2 1.375(4) .
N3 C9 1.433(5) .
N4 N5 1.338(4) .
N4 C19 1.372(4) .
N5 N6 1.336(4) .
N6 C20 1.381(4) .
N6 C27 1.451(4) .
N7 N8 1.335(4) .
N7 C37 1.391(4) .
N8 N9 1.334(4) .
N9 C38 1.371(4) .
N9 C45 1.432(4) .
C1 C2 1.380(5) .
C2 C3 1.474(5) .
C3 C8 1.378(5) .
C3 C4 1.383(5) .
C4 C5 1.375(6) .
C5 C6 1.384(7) .
C6 C7 1.368(6) .
C7 C8 1.381(6) .
C9 C14 1.362(5) .
C9 C10 1.370(5) .
C10 C11 1.386(5) .
C11 C12 1.383(5) .
C12 C13 1.406(5) .
C12 C15 1.534(6) .
C13 C14 1.383(5) .
C15 C18 1.528(6) .
C15 C16 1.532(6) .
C15 C17 1.550(5) .
C19 C20 1.390(5) .
C20 C21 1.488(5) .
C21 C26 1.389(5) .
C21 C22 1.395(5) .
C22 C23 1.383(5) .
C23 C24 1.377(7) .
C24 C25 1.362(7) .
C25 C26 1.390(5) .
C27 C28 1.366(5) .
C27 C32 1.378(5) .
C28 C29 1.396(5) .
C29 C30 1.393(5) .
C30 C31 1.392(5) .
C30 C33 1.525(5) .
C31 C32 1.393(5) .
C33 C35 1.521(6) .
C33 C34 1.526(5) .
C33 C36 1.537(5) .
C37 C38 1.383(5) .
C38 C39 1.492(5) .
C39 C44 1.370(5) .
C39 C40 1.395(5) .
C40 C41 1.378(5) .
C41 C42 1.364(6) .
C42 C43 1.363(7) .
C43 C44 1.419(6) .
C45 C50 1.368(5) .
C45 C46 1.382(5) .
C46 C47 1.399(5) .
C47 C48 1.381(5) .
C48 C49 1.382(5) .
C48 C51 1.532(5) .
C49 C50 1.394(5) .
C51 C54 1.503(7) .
C51 C53 1.508(6) .
C51 C52 1.564(6) .
C55 C60 1.390(5) .
C55 C56 1.391(5) .
C56 C57 1.402(5) .
C57 C58 1.361(6) .
C58 C59 1.381(6) .
C59 C60 1.397(5) .
C61 O1 1.156(4) .
C62 O2 1.156(4) .
C63 O3 1.161(4) .
C64 C65 1.482(6) .
C65 O4 1.395(5) .
C66 O4 1.425(5) .
C66 C67 1.474(9) .
C68 O5 1.446(6) .
C68 C69 1.503(7) .
O5 C68 1.446(6) 2_655

loop_
_geom_torsion_atom_site_label_1
_geom_torsion_atom_site_label_2
_geom_torsion_atom_site_label_3
_geom_torsion_atom_site_label_4
_geom_torsion
_geom_torsion_site_symmetry_4
N4 B1 N1 N2 123.7(3) .
N7 B1 N1 N2 -129.9(3) .
C55 B1 N1 N2 -1.7(5) .
N4 B1 N1 C1 -53.0(4) .
N7 B1 N1 C1 53.4(4) .
C55 B1 N1 C1 -178.4(3) .
C1 N1 N2 N3 0.4(3) .
B1 N1 N2 N3 -176.7(3) .
N1 N2 N3 C2 0.3(3) .
N1 N2 N3 C9 178.1(3) .
N1 B1 N4 N5 -122.0(3) .
N7 B1 N4 N5 132.3(3) .
C55 B1 N4 N5 7.3(5) .
N1 B1 N4 C19 48.6(4) .
N7 B1 N4 C19 -57.1(4) .
C55 B1 N4 C19 177.9(3) .
C19 N4 N5 N6 0.4(4) .
B1 N4 N5 N6 171.7(3) .
N4 N5 N6 C20 -1.1(4) .
N4 N5 N6 C27 -178.0(3) .
N1 B1 N7 N8 122.4(3) .
N4 B1 N7 N8 -131.6(3) .
C55 B1 N7 N8 -8.2(5) .
N1 B1 N7 C37 -54.4(4) .
N4 B1 N7 C37 51.6(4) .
C55 B1 N7 C37 175.1(3) .
C37 N7 N8 N9 -0.5(4) .
B1 N7 N8 N9 -177.6(3) .
N7 N8 N9 C38 0.8(4) .
N7 N8 N9 C45 -175.3(3) .
N2 N1 C1 C2 -0.9(4) .
B1 N1 C1 C2 176.2(3) .
N2 N1 C1 Mn1 -176.2(2) .
B1 N1 C1 Mn1 0.8(4) .
N2 N3 C2 C1 -0.9(4) .
C9 N3 C2 C1 -178.4(3) .
N2 N3 C2 C3 176.9(3) .
C9 N3 C2 C3 -0.6(5) .
N1 C1 C2 N3 1.0(4) .
Mn1 C1 C2 N3 175.2(3) .
N1 C1 C2 C3 -176.4(3) .
Mn1 C1 C2 C3 -2.2(6) .
N3 C2 C3 C8 -62.7(5) .
C1 C2 C3 C8 114.4(5) .
N3 C2 C3 C4 117.9(4) .
C1 C2 C3 C4 -65.0(6) .
C8 C3 C4 C5 -1.1(7) .
C2 C3 C4 C5 178.2(5) .
C3 C4 C5 C6 1.8(8) .
C4 C5 C6 C7 -0.6(8) .
C5 C6 C7 C8 -1.2(7) .
C4 C3 C8 C7 -0.6(6) .
C2 C3 C8 C7 180.0(4) .
C6 C7 C8 C3 1.8(7) .
N2 N3 C9 C14 123.5(4) .
C2 N3 C9 C14 -59.2(5) .
N2 N3 C9 C10 -56.0(4) .
C2 N3 C9 C10 121.3(4) .
C14 C9 C10 C11 -0.5(6) .
N3 C9 C10 C11 178.9(3) .
C9 C10 C11 C12 0.5(6) .
C10 C11 C12 C13 -0.3(6) .
C10 C11 C12 C15 179.7(4) .
C11 C12 C13 C14 0.0(6) .
C15 C12 C13 C14 -180.0(4) .
C10 C9 C14 C13 0.3(6) .
N3 C9 C14 C13 -179.1(3) .
C12 C13 C14 C9 0.0(6) .
C11 C12 C15 C18 1.9(6) .
C13 C12 C15 C18 -178.1(4) .
C11 C12 C15 C16 -117.9(4) .
C13 C12 C15 C16 62.1(5) .
C11 C12 C15 C17 122.6(4) .
C13 C12 C15 C17 -57.4(5) .
N5 N4 C19 C20 0.4(4) .
B1 N4 C19 C20 -170.6(3) .
N5 N4 C19 Mn1 178.7(2) .
B1 N4 C19 Mn1 7.6(5) .
N5 N6 C20 C19 1.4(4) .
C27 N6 C20 C19 178.0(3) .
N5 N6 C20 C21 -171.1(3) .
C27 N6 C20 C21 5.5(6) .
N4 C19 C20 N6 -1.1(4) .
Mn1 C19 C20 N6 -178.9(3) .
N4 C19 C20 C21 170.2(4) .
Mn1 C19 C20 C21 -7.7(7) .
N6 C20 C21 C26 -113.6(4) .
C19 C20 C21 C26 76.1(6) .
N6 C20 C21 C22 65.1(5) .
C19 C20 C21 C22 -105.1(5) .
C26 C21 C22 C23 1.1(6) .
C20 C21 C22 C23 -177.7(4) .
C21 C22 C23 C24 -1.2(7) .
C22 C23 C24 C25 0.9(7) .
C23 C24 C25 C26 -0.4(8) .
C22 C21 C26 C25 -0.6(6) .
C20 C21 C26 C25 178.1(4) .
C24 C25 C26 C21 0.2(7) .
N5 N6 C27 C28 -137.6(4) .
C20 N6 C27 C28 46.1(5) .
N5 N6 C27 C32 43.4(5) .
C20 N6 C27 C32 -132.9(4) .
C32 C27 C28 C29 2.4(6) .
N6 C27 C28 C29 -176.5(3) .
C27 C28 C29 C30 -0.9(6) .
C28 C29 C30 C31 -2.0(6) .
C28 C29 C30 C33 175.8(4) .
C29 C30 C31 C32 3.5(6) .
C33 C30 C31 C32 -174.2(4) .
C28 C27 C32 C31 -1.0(6) .
N6 C27 C32 C31 177.9(3) .
C30 C31 C32 C27 -2.1(5) .
C31 C30 C33 C35 -129.4(4) .
C29 C30 C33 C35 52.9(5) .
C31 C30 C33 C34 -8.3(5) .
C29 C30 C33 C34 174.1(4) .
C31 C30 C33 C36 111.4(4) .
C29 C30 C33 C36 -66.2(5) .
N8 N7 C37 C38 0.1(4) .
B1 N7 C37 C38 177.2(3) .
N8 N7 C37 Mn1 -176.1(2) .
B1 N7 C37 Mn1 0.9(5) .
N8 N9 C38 C37 -0.7(4) .
C45 N9 C38 C37 174.9(4) .
N8 N9 C38 C39 172.9(3) .
C45 N9 C38 C39 -11.5(6) .
N7 C37 C38 N9 0.3(4) .
Mn1 C37 C38 N9 175.7(3) .
N7 C37 C38 C39 -171.9(4) .
Mn1 C37 C38 C39 3.5(7) .
N9 C38 C39 C44 115.0(4) .
C37 C38 C39 C44 -73.5(6) .
N9 C38 C39 C40 -61.4(5) .
C37 C38 C39 C40 110.1(5) .
C44 C39 C40 C41 0.6(6) .
C38 C39 C40 C41 177.0(4) .
C39 C40 C41 C42 -0.4(6) .
C40 C41 C42 C43 0.6(7) .
C41 C42 C43 C44 -0.9(7) .
C40 C39 C44 C43 -0.8(6) .
C38 C39 C44 C43 -177.2(4) .
C42 C43 C44 C39 1.0(7) .
N8 N9 C45 C50 117.8(4) .
C38 N9 C45 C50 -57.6(6) .
N8 N9 C45 C46 -64.2(5) .
C38 N9 C45 C46 120.4(4) .
C50 C45 C46 C47 -1.1(6) .
N9 C45 C46 C47 -179.1(3) .
C45 C46 C47 C48 2.0(6) .
C46 C47 C48 C49 -1.0(6) .
C46 C47 C48 C51 178.8(4) .
C47 C48 C49 C50 -0.9(7) .
C51 C48 C49 C50 179.4(4) .
C46 C45 C50 C49 -0.6(6) .
N9 C45 C50 C49 177.3(4) .
C48 C49 C50 C45 1.7(7) .
C47 C48 C51 C54 109.2(5) .
C49 C48 C51 C54 -71.1(5) .
C47 C48 C51 C53 -125.8(4) .
C49 C48 C51 C53 53.9(6) .
C47 C48 C51 C52 -9.2(6) .
C49 C48 C51 C52 170.5(4) .
N1 B1 C55 C60 -154.8(3) .
N4 B1 C55 C60 84.9(4) .
N7 B1 C55 C60 -33.0(5) .
N1 B1 C55 C56 29.2(5) .
N4 B1 C55 C56 -91.1(4) .
N7 B1 C55 C56 151.0(3) .
C60 C55 C56 C57 2.4(5) .
B1 C55 C56 C57 178.5(3) .
C55 C56 C57 C58 0.6(5) .
C56 C57 C58 C59 -2.3(6) .
C57 C58 C59 C60 0.9(6) .
C56 C55 C60 C59 -3.8(5) .
B1 C55 C60 C59 180.0(3) .
C58 C59 C60 C55 2.3(6) .
C64 C65 O4 C66 174.4(4) .
C67 C66 O4 C65 174.6(5) .
C69 C68 O5 C68 -172.9(5) 2_655

loop_
_platon_squeeze_void_nr
_platon_squeeze_void_average_x
_platon_squeeze_void_average_y
_platon_squeeze_void_average_z
_platon_squeeze_void_volume
_platon_squeeze_void_count_electrons
_platon_squeeze_void_content
1 0.000 0.000 -0.001 1195 260 ' '
2 0.500 0.000 0.138 347 102 ' '
3 0.500 0.500 0.228 1195 260 ' '
4 0.000 0.500 0.282 347 102 ' '
